data_1548987
loop_
_publ_author_name
'Sikine, Meriem'
'Kandri Rodi, Youssef'
'Ouzidan, Younes'
'Jasinski, Jerry P.'
'Kaur, Manpreet'
'Essassi, El Mokhtar'

_publ_section_title
;
 7-Bromo-1,4-bis(prop-2-ynyl)pyrido[2,3-<i>b</i>]pyrazine-2,3(1<i>H</i>,4<i>H</i>)-dione
;
_journal_coeditor_code HB4210
_journal_issue 2
_journal_name_full IUCrData
_journal_page_first x180266
_journal_paper_doi 10.1107/S2414314618002663
_journal_volume 3
_journal_year 2018
_chemical_formula_iupac 'C13 H8 Br N3 O2'
_chemical_formula_moiety 'C13 H8 Br N3 O2'
_chemical_formula_sum 'C13 H8 Br N3 O2'
_chemical_formula_weight 318.13
_chemical_name_systematic 7-Bromo-1,4-bis(prop-2-ynyl)pyrido[2,3-<i>b</i>]pyrazine-2,3(1<i>H</i>,4<i>H</i>)-dione
_space_group_crystal_system monoclinic
_space_group_IT_number 14
_space_group_name_Hall '-P 2ybc'
_space_group_name_H-M_alt 'P 1 21/c 1'
_symmetry_space_group_name_Hall '-P 2ybc'
_symmetry_space_group_name_H-M 'P 1 21/c 1'
_atom_sites_solution_hydrogens geom
_atom_sites_solution_primary dual
_audit_creation_method
;
Olex2 1.2
(compiled 2017.08.10 svn.r3458 for OlexSys, GUI svn.r5375)
;
_cell_angle_alpha 90
_cell_angle_beta 92.382(5)
_cell_angle_gamma 90
_cell_formula_units_Z 4
_cell_length_a 10.1922(5)
_cell_length_b 17.3470(10)
_cell_length_c 7.0216(4)
_cell_measurement_reflns_used 1740
_cell_measurement_temperature 293(2)
_cell_measurement_theta_max 71.3600
_cell_measurement_theta_min 4.3380
_cell_volume 1240.37(12)
_computing_cell_refinement
;
CrysAlis PRO (Rigaku OD, 2015)
;
_computing_data_collection
;
CrysAlis PRO (Rigaku OD, 2015)
;
_computing_data_reduction
;
CrysAlis PRO (Rigaku OD, 2015)
;
_computing_molecular_graphics
;
<i>OLEX2</i> (Dolomanov <i>et al.</i>,  2009)
;
_computing_publication_material
;
<i>OLEX2</i> (Dolomanov <i>et al.</i>,  2009)
;
_computing_structure_refinement
;
SHELXL2014 (Sheldrick, 2015b)
;
_computing_structure_solution
;
SHELXT (Sheldrick, 2015a)
;
_diffrn_ambient_temperature 293(2)
_diffrn_detector_area_resol_mean 16.0416
_diffrn_measured_fraction_theta_full 0.998
_diffrn_measured_fraction_theta_max 0.976
_diffrn_measurement_device 'four-circle diffractometer'
_diffrn_measurement_device_type 'Rigaku Oxford Diffraction model name?'
_diffrn_measurement_method '\w scans'
_diffrn_radiation_monochromator graphite
_diffrn_radiation_type CuK\a
_diffrn_radiation_wavelength 1.54184
_diffrn_reflns_av_R_equivalents 0.0253
_diffrn_reflns_limit_h_max 9
_diffrn_reflns_limit_h_min -12
_diffrn_reflns_limit_k_max 18
_diffrn_reflns_limit_k_min -20
_diffrn_reflns_limit_l_max 7
_diffrn_reflns_limit_l_min -8
_diffrn_reflns_number 4477
_diffrn_reflns_theta_full 67.684
_diffrn_reflns_theta_max 71.272
_diffrn_reflns_theta_min 4.342
_exptl_absorpt_coefficient_mu 4.547
_exptl_absorpt_correction_T_max 1.00000
_exptl_absorpt_correction_T_min 0.42804
_exptl_absorpt_correction_type multi-scan
_exptl_absorpt_process_details
;
(CrysAlis PRO; Rigaku OD, 2015)
;
_exptl_crystal_colour red
_exptl_crystal_density_diffrn 1.704
_exptl_crystal_description prism
_exptl_crystal_F_000 632
_exptl_crystal_size_max 0.22
_exptl_crystal_size_mid 0.16
_exptl_crystal_size_min 0.1
_refine_diff_density_max 0.501
_refine_diff_density_min -0.434
_refine_ls_extinction_method none
_refine_ls_goodness_of_fit_ref 1.056
_refine_ls_hydrogen_treatment constr
_refine_ls_matrix_type full
_refine_ls_number_parameters 172
_refine_ls_number_reflns 2361
_refine_ls_number_restraints 0
_refine_ls_restrained_S_all 1.056
_refine_ls_R_factor_all 0.0441
_refine_ls_R_factor_gt 0.0359
_refine_ls_shift/su_max 0.000
_refine_ls_shift/su_mean 0.000
_refine_ls_structure_factor_coef Fsqd
_refine_ls_weighting_details 'w=1/[\s^2^(Fo^2^)+(0.0557P)^2^+0.1537P] where P=(Fo^2^+2Fc^2^)/3'
_refine_ls_weighting_scheme calc
_refine_ls_wR_factor_gt 0.0935
_refine_ls_wR_factor_ref 0.1009
_reflns_number_gt 1994
_reflns_number_total 2361
_reflns_threshold_expression 'I > 2\s(I)'
_cod_data_source_file hb4210sup1.cif
_cod_data_source_block I
_cod_original_cell_volume 1240.38(12)
_cod_database_code 1548987
_shelx_space_group_comment
;
The symmetry employed for this shelxl refinement is uniquely defined
by the following loop, which should always be used as a source of
symmetry information in preference to the above space-group names.
They are only intended as comments.
;
_shelx_estimated_absorpt_t_min 0.434
_shelx_estimated_absorpt_t_max 0.659
_shelxl_version_number 2014/6

loop_
_space_group_symop_operation_xyz
'x, y, z'
'-x, y+1/2, -z+1/2'
'-x, -y, -z'
'x, -y-1/2, z-1/2'

loop_
_atom_site_type_symbol
_atom_site_label
_atom_site_fract_x
_atom_site_fract_y
_atom_site_fract_z
_atom_site_U_iso_or_equiv
_atom_site_adp_type
_atom_site_calc_flag
_atom_site_occupancy
Br Br1 0.11401(3) 0.16664(2) 0.36163(5) 0.05288(15) Uani d 1
O O1 0.6397(2) 0.49748(14) 0.1531(4) 0.0559(6) Uani d 1
O O2 0.4267(3) 0.56084(13) 0.3097(4) 0.0620(7) Uani d 1
N N1 0.5551(2) 0.37741(14) 0.1875(3) 0.0396(5) Uani d 1
N N2 0.3293(2) 0.44352(13) 0.3284(3) 0.0363(5) Uani d 1
N N3 0.4718(2) 0.25464(14) 0.2338(3) 0.0402(5) Uani d 1
C C1 0.5508(3) 0.45577(17) 0.2002(4) 0.0416(6) Uani d 1
C C2 0.4292(3) 0.49169(17) 0.2831(4) 0.0419(6) Uani d 1
C C3 0.3366(2) 0.36362(15) 0.3063(4) 0.0325(5) Uani d 1
C C4 0.2339(3) 0.31484(16) 0.3433(4) 0.0370(5) Uani d 1
H H4 0.1537 0.3342 0.3800 0.044 Uiso calc 1
C C5 0.2537(3) 0.23636(15) 0.3243(4) 0.0373(5) Uani d 1
C C6 0.3740(3) 0.20755(16) 0.2754(4) 0.0411(6) Uani d 1
H H6 0.3869 0.1545 0.2715 0.049 Uiso calc 1
C C7 0.4528(3) 0.32983(15) 0.2449(4) 0.0347(5) Uani d 1
C C8 0.2161(3) 0.47795(16) 0.4219(4) 0.0422(6) Uani d 1
H H8A 0.2010 0.4495 0.5379 0.051 Uiso calc 1
H H8B 0.2379 0.5306 0.4578 0.051 Uiso calc 1
C C9 0.0952(3) 0.47845(17) 0.3036(5) 0.0436(6) Uani d 1
C C10 -0.0066(3) 0.4782(2) 0.2184(5) 0.0535(8) Uani d 1
H H10 -0.0871 0.4780 0.1511 0.064 Uiso calc 1
C C11 0.6748(3) 0.34154(19) 0.1177(5) 0.0507(7) Uani d 1
H H11A 0.6521 0.2944 0.0499 0.061 Uiso calc 1
H H11B 0.7160 0.3762 0.0297 0.061 Uiso calc 1
C C12 0.7673(3) 0.32418(18) 0.2785(6) 0.0524(8) Uani d 1
C C13 0.8389(4) 0.3114(3) 0.4095(7) 0.0715(11) Uani d 1
H H13 0.8958 0.3012 0.5135 0.086 Uiso calc 1

loop_
_atom_site_aniso_label
_atom_site_aniso_U_11
_atom_site_aniso_U_22
_atom_site_aniso_U_33
_atom_site_aniso_U_12
_atom_site_aniso_U_13
_atom_site_aniso_U_23
Br1 0.0547(2) 0.0393(2) 0.0645(2) -0.01276(13) 0.00117(15) 0.00276(13)
O1 0.0480(12) 0.0521(13) 0.0681(15) -0.0138(10) 0.0080(10) 0.0030(11)
O2 0.0639(14) 0.0322(11) 0.0909(19) -0.0061(10) 0.0152(13) -0.0050(11)
N1 0.0349(11) 0.0403(12) 0.0438(13) 0.0003(9) 0.0039(9) -0.0007(10)
N2 0.0386(11) 0.0293(10) 0.0410(12) 0.0025(9) 0.0029(9) -0.0028(9)
N3 0.0409(12) 0.0361(11) 0.0433(12) 0.0066(9) -0.0015(9) -0.0036(10)
C1 0.0403(14) 0.0433(15) 0.0411(14) -0.0040(12) -0.0014(11) 0.0012(12)
C2 0.0422(14) 0.0343(14) 0.0491(16) -0.0040(11) 0.0006(11) -0.0014(11)
C3 0.0363(12) 0.0305(12) 0.0306(12) 0.0012(10) -0.0014(9) 0.0015(10)
C4 0.0371(13) 0.0359(13) 0.0380(13) 0.0023(11) 0.0020(10) -0.0004(11)
C5 0.0449(14) 0.0310(13) 0.0357(13) -0.0036(11) -0.0029(10) 0.0014(10)
C6 0.0495(15) 0.0290(13) 0.0443(15) 0.0032(11) -0.0052(12) -0.0022(11)
C7 0.0356(12) 0.0340(13) 0.0341(13) 0.0013(10) -0.0020(9) -0.0020(10)
C8 0.0473(15) 0.0339(13) 0.0460(15) 0.0052(11) 0.0071(12) -0.0077(11)
C9 0.0450(16) 0.0376(14) 0.0491(16) 0.0085(11) 0.0107(12) 0.0009(12)
C10 0.0498(18) 0.0539(18) 0.0571(19) 0.0096(14) 0.0045(14) -0.0032(15)
C11 0.0410(15) 0.0528(18) 0.0590(19) 0.0034(12) 0.0115(13) -0.0033(14)
C12 0.0348(14) 0.0452(16) 0.078(2) -0.0002(12) 0.0109(15) 0.0023(15)
C13 0.0465(19) 0.074(3) 0.094(3) 0.0025(18) -0.004(2) 0.012(2)

loop_
_atom_type_symbol
_atom_type_description
_atom_type_scat_dispersion_real
_atom_type_scat_dispersion_imag
_atom_type_scat_source
C C 0.0181 0.0091 'International Tables Vol C Tables 4.2.6.8 and 6.1.1.4'
H H 0.0000 0.0000 'International Tables Vol C Tables 4.2.6.8 and 6.1.1.4'
Br Br -0.6763 1.2805 'International Tables Vol C Tables 4.2.6.8 and 6.1.1.4'
N N 0.0311 0.0180 'International Tables Vol C Tables 4.2.6.8 and 6.1.1.4'
O O 0.0492 0.0322 'International Tables Vol C Tables 4.2.6.8 and 6.1.1.4'

loop_
_geom_angle_atom_site_label_1
_geom_angle_atom_site_label_2
_geom_angle_atom_site_label_3
_geom_angle
C1 N1 C7 122.8(2)
C1 N1 C11 118.2(2)
C7 N1 C11 118.9(2)
C2 N2 C3 122.5(2)
C2 N2 C8 117.4(2)
C3 N2 C8 119.8(2)
C7 N3 C6 118.7(2)
O1 C1 N1 123.3(3)
O1 C1 C2 119.2(3)
N1 C1 C2 117.5(2)
O2 C2 N2 123.2(3)
O2 C2 C1 119.0(3)
N2 C2 C1 117.7(2)
N2 C3 C7 119.9(2)
C4 C3 N2 122.9(2)
C4 C3 C7 117.3(2)
C3 C4 H4 121.0
C3 C4 C5 118.1(2)
C5 C4 H4 121.0
C4 C5 Br1 120.1(2)
C6 C5 Br1 118.9(2)
C6 C5 C4 121.0(3)
N3 C6 C5 120.9(2)
N3 C6 H6 119.5
C5 C6 H6 119.5
N1 C7 C3 119.3(2)
N3 C7 N1 116.8(2)
N3 C7 C3 123.9(3)
N2 C8 H8A 108.8
N2 C8 H8B 108.8
H8A C8 H8B 107.7
C9 C8 N2 114.0(2)
C9 C8 H8A 108.8
C9 C8 H8B 108.8
C10 C9 C8 175.8(3)
C9 C10 H10 180.0
N1 C11 H11A 109.6
N1 C11 H11B 109.6
H11A C11 H11B 108.1
C12 C11 N1 110.1(3)
C12 C11 H11A 109.6
C12 C11 H11B 109.6
C13 C12 C11 178.3(4)
C12 C13 H13 180.0

loop_
_geom_bond_atom_site_label_1
_geom_bond_atom_site_label_2
_geom_bond_distance
Br1 C5 1.894(3)
O1 C1 1.217(4)
O2 C2 1.214(4)
N1 C1 1.363(4)
N1 C7 1.402(4)
N1 C11 1.472(4)
N2 C2 1.365(4)
N2 C3 1.397(3)
N2 C8 1.477(3)
N3 C6 1.331(4)
N3 C7 1.322(4)
C1 C2 1.524(4)
C3 C4 1.379(4)
C3 C7 1.405(4)
C4 H4 0.9300
C4 C5 1.384(4)
C5 C6 1.381(4)
C6 H6 0.9300
C8 H8A 0.9700
C8 H8B 0.9700
C8 C9 1.457(5)
C9 C10 1.176(5)
C10 H10 0.9300
C11 H11A 0.9700
C11 H11B 0.9700
C11 C12 1.472(5)
C12 C13 1.172(6)
C13 H13 0.9300

loop_
_geom_hbond_atom_site_label_D
_geom_hbond_atom_site_label_H
_geom_hbond_atom_site_label_A
_geom_hbond_site_symmetry_A
_geom_hbond_distance_DH
_geom_hbond_distance_HA
_geom_hbond_distance_DA
_geom_hbond_angle_DHA
C6 H6 O2 2_645 0.93 2.58 3.326(4) 137

_cod_database_fobs_code 1548987
